data_9013320
loop_
_publ_author_name
'Antao, S. M.'
'Hassan, I.'
'Wang, J.'
'Lee, P. L.'
'Toby, B. H.'

_publ_section_title
;State-of-the-art high-resolution powder x-ray diffraction (HRPXRD)
 illustrated with Rietveld structure refinement of quartz, sodalite,
 tremolite, and meionite Locality: Bancroft, Ontario
;
_journal_name_full 'The Canadian Mineralogist'
_journal_page_first 1501
_journal_page_last 1509
_journal_paper_doi 10.3749/canmin.46.5.1501
_journal_volume 46
_journal_year 2008
_chemical_compound_source 'Bancroft, Ontario'
_chemical_formula_sum 'Al3 Cl Na4 O12 Si3'
_chemical_name_mineral Sodalite
_space_group_IT_number 218
_symmetry_space_group_name_Hall 'P -4n 2 3'
_symmetry_space_group_name_H-M 'P -4 3 n'
_cell_angle_alpha 90
_cell_angle_beta 90
_cell_angle_gamma 90
_cell_length_a 8.880679
_cell_length_b 8.880679
_cell_length_c 8.880679
_cell_formula_units_Z 2
_cell_volume 700.388
_database_code_amcsd 0006211
_exptl_crystal_density_diffrn 2.298
_cod_original_formula_sum 'Na4 Al3 Si3 O12 Cl'
_cod_database_code 9013320

loop_
_space_group_symop_operation_xyz
x,y,z
-z,x,-y
-y,z,-x
-x,y,-z
1/2+x,1/2-z,1/2-y
1/2+z,1/2-y,1/2-x
1/2+y,1/2-x,1/2-z
1/2+x,1/2+z,1/2+y
1/2+z,1/2+y,1/2+x
1/2+y,1/2+x,1/2+z
-z,-x,y
-y,-z,x
-x,-y,z
z,-x,-y
y,-z,-x
x,-y,-z
1/2-x,1/2+z,1/2-y
1/2-z,1/2+y,1/2-x
1/2-y,1/2+x,1/2-z
1/2-x,1/2-z,1/2+y
1/2-z,1/2-y,1/2+x
1/2-y,1/2-x,1/2+z
z,x,y
y,z,x

loop_
_atom_site_aniso_label
_atom_site_aniso_U_11
_atom_site_aniso_U_22
_atom_site_aniso_U_33
_atom_site_aniso_U_12
_atom_site_aniso_U_13
_atom_site_aniso_U_23
Na 0.01807 0.01807 0.01807 0.00135 0.00135 0.00135
Al 0.00500 0.00490 0.00490 0.00000 0.00000 0.00000
Si 0.00350 0.00540 0.00540 0.00000 0.00000 0.00000
O 0.01720 0.00630 0.00820 0.00120 -0.00340 0.00510
Cl 0.02466 0.02466 0.02466 0.00000 0.00000 0.00000

loop_
_atom_site_label
_atom_site_fract_x
_atom_site_fract_y
_atom_site_fract_z
_atom_site_U_iso_or_equiv
Na 0.17772 0.17772 0.17772 0.01810
Al 0.25000 0.00000 0.50000 0.00490
Si 0.25000 0.50000 0.00000 0.00480
O 0.13780 0.14915 0.43910 0.01060
Cl 0.00000 0.00000 0.00000 0.02470

loop_
_cod_related_entry_id
_cod_related_entry_database
_cod_related_entry_code
1 AMCSD 0006211
